data_7244159
loop_
_publ_author_name
'Kajiwara, Yuu'
'Nakai, Hidetaka'

_publ_section_title
;
 Crystal polymorphism and crystalline-state photochromism of a rhodium
 dithionite complex with n-methoxypropyl moieties
;
_journal_name_full CrystEngComm
_journal_paper_doi 10.1039/D1CE01613J
_journal_year 2022
_chemical_absolute_configuration 'CHOOSE rm ad rmad syn or unk'
_chemical_formula_moiety 'C28 H46 O6 Rh2 S2'
_chemical_formula_sum 'C28 H46 O6 Rh2 S2'
_chemical_formula_weight 748.60
_space_group_crystal_system monoclinic
_space_group_IT_number 9
_space_group_name_Hall 'C -2yc'
_space_group_name_H-M_alt 'C 1 c 1'
_atom_sites_solution_hydrogens geom
_atom_sites_solution_primary direct
_atom_sites_solution_secondary difmap
_audit_update_record
;
2021-12-04 deposited with the CCDC.	2022-01-06 downloaded from the CCDC.
;
_cell_angle_alpha 90.0000
_cell_angle_beta 102.509(4)
_cell_angle_gamma 90.0000
_cell_formula_units_Z 4
_cell_length_a 12.0170(5)
_cell_length_b 26.3115(11)
_cell_length_c 10.1716(4)
_cell_measurement_reflns_used 7661
_cell_measurement_temperature 296
_cell_measurement_theta_max 30.41
_cell_measurement_theta_min 3.11
_cell_volume 3139.8(2)
_computing_cell_refinement 'CrysAlisPro 1.171.39.20a (Rigaku OD, 2015)'
_computing_data_collection 'CrysAlisPro 1.171.39.20a (Rigaku OD, 2015)'
_computing_data_reduction 'CrysAlisPro 1.171.39.20a (Rigaku OD, 2015)'
_computing_molecular_graphics 'CrystalStructure 4.2.2'
_computing_publication_material 'CrystalStructure 4.2.2 (Rigaku, 2016)'
_computing_structure_refinement 'SHELXL Version 2014/7 (Sheldrick, 2008)'
_computing_structure_solution 'SHELXT Version 2014/5 (Sheldrick, 2014)'
_diffrn_ambient_temperature 296
_diffrn_detector_area_resol_mean 5.811
_diffrn_measured_fraction_theta_full 0.998
_diffrn_measured_fraction_theta_max 0.895
_diffrn_measurement_device_type 'Rigaku XtaLAB P200'
_diffrn_measurement_method \w
_diffrn_radiation_type 'Mo K\a'
_diffrn_radiation_wavelength 0.71075
_diffrn_reflns_av_R_equivalents 0.0264
_diffrn_reflns_Laue_measured_fraction_full 0.998
_diffrn_reflns_Laue_measured_fraction_max 0.895
_diffrn_reflns_limit_h_max 17
_diffrn_reflns_limit_h_min -17
_diffrn_reflns_limit_k_max 36
_diffrn_reflns_limit_k_min -37
_diffrn_reflns_limit_l_max 14
_diffrn_reflns_limit_l_min -11
_diffrn_reflns_number 17546
_diffrn_reflns_point_group_measured_fraction_full 0.885
_diffrn_reflns_point_group_measured_fraction_max 0.749
_diffrn_reflns_theta_full 25.242
_diffrn_reflns_theta_max 31.165
_diffrn_reflns_theta_min 3.060
_diffrn_standards_number 0
_exptl_absorpt_coefficient_mu 1.219
_exptl_absorpt_correction_T_max 0.885
_exptl_absorpt_correction_T_min 0.790
_exptl_absorpt_correction_type multi-scan
_exptl_absorpt_process_details
;
CrysAlisPro 1.171.39.20a (Rigaku Oxford Diffraction, 2015)
Empirical absorption correction using spherical harmonics,
 implemented in SCALE3 ABSPACK scaling algorithm.
;
_exptl_crystal_colour yellow-orange
_exptl_crystal_density_diffrn 1.584
_exptl_crystal_density_method 'not measured'
_exptl_crystal_description plate
_exptl_crystal_F_000 1536.00
_exptl_crystal_size_max 0.200
_exptl_crystal_size_mid 0.100
_exptl_crystal_size_min 0.100
_refine_diff_density_max 0.99
_refine_diff_density_min -0.35
_refine_ls_abs_structure_details
;
 Flack x determined using 2556 quotients [(I+)-(I-)]/[(I+)+(I-)]
 (Parsons, Flack and Wagner, Acta Cryst. B69 (2013) 249-259).
;
_refine_ls_abs_structure_Flack -0.02(2)
_refine_ls_extinction_method none
_refine_ls_goodness_of_fit_ref 1.032
_refine_ls_hydrogen_treatment constr
_refine_ls_number_parameters 371
_refine_ls_number_reflns 7597
_refine_ls_number_restraints 2
_refine_ls_R_factor_all 0.0375
_refine_ls_R_factor_gt 0.0313
_refine_ls_shift/su_max 0.001
_refine_ls_structure_factor_coef Fsqd
_refine_ls_weighting_details 'w = 1/[\s^2^(Fo^2^)+(0.0485P)^2^+0.8455P] where P=(Fo^2^+2Fc^2^)/3'
_refine_ls_weighting_scheme calc
_refine_ls_wR_factor_gt 0.0763
_refine_ls_wR_factor_ref 0.0792
_reflns_Friedel_coverage 0.671
_reflns_Friedel_fraction_full 0.771
_reflns_Friedel_fraction_max 0.602
_reflns_number_gt 6869
_reflns_number_total 7597
_reflns_threshold_expression F^2^>2.0\s(F^2^)
_cod_data_source_file d1ce01613j2.cif
_cod_data_source_block sample4
_cod_database_code 7244159

loop_
_space_group_symop_id
_space_group_symop_operation_xyz
1 +X,+Y,+Z
2 +X,-Y,1/2+Z
3 1/2+X,1/2+Y,+Z
4 1/2+X,1/2-Y,1/2+Z

loop_
_atom_site_label
_atom_site_type_symbol
_atom_site_fract_x
_atom_site_fract_y
_atom_site_fract_z
_atom_site_U_iso_or_equiv
_atom_site_adp_type
_atom_site_occupancy
_atom_site_site_symmetry_order
_atom_site_calc_flag
_atom_site_refinement_flags_posn
_atom_site_refinement_flags_adp
_atom_site_refinement_flags_occupancy
_atom_site_disorder_assembly
_atom_site_disorder_group
Rh1 Rh 0.31521(3) 0.38553(2) 0.43241(3) 0.03556(9) Uani 1 1 d . . . . .
Rh2 Rh 0.38706(3) 0.31349(2) 0.60974(3) 0.03352(8) Uani 1 1 d . . . . .
S1 S 0.13651(12) 0.38894(6) 0.47594(19) 0.0577(4) Uani 1 1 d . . . . .
S2 S 0.21587(12) 0.30732(6) 0.67170(16) 0.0498(3) Uani 1 1 d . . . . .
O1 O 0.1224(5) 0.4336(2) 0.5536(7) 0.0886(19) Uani 1 1 d . . . . .
O2 O 0.0500(14) 0.3647(9) 0.405(2) 0.068(5) Uani 0.26 1 d . . P . .
O3 O 0.2087(5) 0.3328(3) 0.7890(6) 0.0638(14) Uani 0.79 1 d . . P . .
O4 O 0.1659(4) 0.2581(2) 0.6525(5) 0.0703(13) Uani 1 1 d . . . . .
O5 O 0.1542(16) 0.3629(8) 0.652(2) 0.053(5) Uani 0.21 1 d . . P . .
O6 O 0.1141(4) 0.3356(2) 0.5465(6) 0.0546(13) Uani 0.74 1 d . . P . .
O7 O 0.6985(5) 0.5434(2) 0.5863(7) 0.0875(17) Uani 1 1 d . . . . .
O8 O 0.8783(4) 0.3918(2) 0.7859(7) 0.0836(16) Uani 1 1 d . . . . .
C1 C 0.4395(5) 0.4423(2) 0.3735(5) 0.0476(11) Uani 1 1 d . . . . .
C2 C 0.3297(6) 0.4648(2) 0.3613(6) 0.0518(13) Uani 1 1 d . . . . .
C3 C 0.2514(6) 0.4378(2) 0.2582(7) 0.0548(13) Uani 1 1 d . . . . .
C4 C 0.3132(5) 0.3981(2) 0.2117(5) 0.0516(13) Uani 1 1 d . . . . .
C5 C 0.4299(5) 0.4011(2) 0.2809(5) 0.0493(12) Uani 1 1 d . . . . .
C6 C 0.5481(6) 0.4620(3) 0.4584(7) 0.0593(15) Uani 1 1 d . . . . .
H6A H 0.6021 0.4343 0.4808 0.071 Uiso 1 1 calc R U . . .
H6B H 0.5334 0.4755 0.5418 0.071 Uiso 1 1 calc R U . . .
C7 C 0.3012(10) 0.5116(2) 0.4304(10) 0.080(2) Uani 1 1 d . . . . .
H7A H 0.3671 0.5227 0.4952 0.096 Uiso 1 1 calc R U . . .
H7B H 0.2405 0.5043 0.4752 0.096 Uiso 1 1 calc R U . . .
H7C H 0.2776 0.5380 0.3650 0.096 Uiso 1 1 calc R U . . .
C8 C 0.1300(7) 0.4521(4) 0.2038(8) 0.080(2) Uani 1 1 d . . . . .
H8A H 0.0856 0.4220 0.1782 0.096 Uiso 1 1 calc R U . . .
H8B H 0.1252 0.4736 0.1264 0.096 Uiso 1 1 calc R U . . .
H8C H 0.1012 0.4700 0.2716 0.096 Uiso 1 1 calc R U . . .
C9 C 0.2657(8) 0.3630(3) 0.0982(7) 0.079(2) Uani 1 1 d . . . . .
H9A H 0.2658 0.3796 0.0142 0.095 Uiso 1 1 calc R U . . .
H9B H 0.1891 0.3540 0.1018 0.095 Uiso 1 1 calc R U . . .
H9C H 0.3117 0.3329 0.1056 0.095 Uiso 1 1 calc R U . . .
C10 C 0.5245(7) 0.3704(3) 0.2473(7) 0.0679(18) Uani 1 1 d . . . . .
H10A H 0.4988 0.3362 0.2263 0.081 Uiso 1 1 calc R U . . .
H10B H 0.5881 0.3701 0.3230 0.081 Uiso 1 1 calc R U . . .
H10C H 0.5474 0.3851 0.1710 0.081 Uiso 1 1 calc R U . . .
C11 C 0.5998(6) 0.5036(3) 0.3860(8) 0.0664(17) Uani 1 1 d . . . . .
H11A H 0.6088 0.4908 0.2995 0.080 Uiso 1 1 calc R U . . .
H11B H 0.5477 0.5322 0.3692 0.080 Uiso 1 1 calc R U . . .
C12 C 0.7127(7) 0.5215(3) 0.4643(9) 0.079(2) Uani 1 1 d . . . . .
H12A H 0.7652 0.4931 0.4831 0.094 Uiso 1 1 calc R U . . .
H12B H 0.7443 0.5464 0.4123 0.094 Uiso 1 1 calc R U . . .
C13 C 0.8006(9) 0.5595(5) 0.6704(15) 0.123(4) Uani 1 1 d . . . . .
H13A H 0.8320 0.5323 0.7299 0.147 Uiso 1 1 calc R U . . .
H13B H 0.7860 0.5882 0.7224 0.147 Uiso 1 1 calc R U . . .
H13C H 0.8538 0.5689 0.6166 0.147 Uiso 1 1 calc R U . . .
C14 C 0.5800(4) 0.3051(2) 0.6623(5) 0.0424(10) Uani 1 1 d . . . . .
C15 C 0.5331(4) 0.2623(2) 0.5814(5) 0.0442(10) Uani 1 1 d . . . . .
C16 C 0.4601(4) 0.2362(2) 0.6524(6) 0.0467(11) Uani 1 1 d . . . . .
C17 C 0.4658(5) 0.2618(2) 0.7788(6) 0.0477(12) Uani 1 1 d . . . . .
C18 C 0.5392(4) 0.3046(2) 0.7824(5) 0.0432(10) Uani 1 1 d . . . . .
C19 C 0.6695(5) 0.3395(3) 0.6327(6) 0.0529(14) Uani 1 1 d . . . . .
H19A H 0.6634 0.3725 0.6729 0.064 Uiso 1 1 calc R U . . .
H19B H 0.6586 0.3440 0.5361 0.064 Uiso 1 1 calc R U . . .
C20 C 0.5600(6) 0.2456(3) 0.4515(7) 0.0618(16) Uani 1 1 d . . . . .
H20A H 0.6276 0.2250 0.4696 0.074 Uiso 1 1 calc R U . . .
H20B H 0.5722 0.2749 0.4001 0.074 Uiso 1 1 calc R U . . .
H20C H 0.4975 0.2261 0.4013 0.074 Uiso 1 1 calc R U . . .
C21 C 0.4023(7) 0.1867(2) 0.6168(10) 0.0700(19) Uani 1 1 d . . . . .
H21A H 0.4094 0.1769 0.5280 0.084 Uiso 1 1 calc R U . . .
H21B H 0.3232 0.1898 0.6189 0.084 Uiso 1 1 calc R U . . .
H21C H 0.4371 0.1613 0.6804 0.084 Uiso 1 1 calc R U . . .
C22 C 0.4135(6) 0.2451(3) 0.8924(7) 0.0676(18) Uani 1 1 d . . . . .
H22A H 0.3731 0.2731 0.9209 0.081 Uiso 1 1 calc R U . . .
H22B H 0.4723 0.2339 0.9663 0.081 Uiso 1 1 calc R U . . .
H22C H 0.3614 0.2176 0.8629 0.081 Uiso 1 1 calc R U . . .
C23 C 0.5731(6) 0.3399(3) 0.9002(6) 0.0656(17) Uani 1 1 d . . . . .
H23A H 0.6153 0.3214 0.9762 0.079 Uiso 1 1 calc R U . . .
H23B H 0.5059 0.3541 0.9224 0.079 Uiso 1 1 calc R U . . .
H23C H 0.6196 0.3667 0.8774 0.079 Uiso 1 1 calc R U . . .
C24 C 0.7893(5) 0.3170(3) 0.6894(7) 0.0587(15) Uani 1 1 d . . . . .
H24A H 0.7932 0.3056 0.7810 0.070 Uiso 1 1 calc R U . . .
H24B H 0.8001 0.2875 0.6362 0.070 Uiso 1 1 calc R U . . .
C25 C 0.8841(5) 0.3540(3) 0.6890(8) 0.0672(17) Uani 1 1 d . . . . .
H25A H 0.9571 0.3368 0.7113 0.081 Uiso 1 1 calc R U . . .
H25B H 0.8757 0.3693 0.6006 0.081 Uiso 1 1 calc R U . . .
C26 C 0.9706(8) 0.4249(4) 0.8035(12) 0.100(3) Uani 1 1 d . . . . .
H26A H 1.0401 0.4061 0.8328 0.120 Uiso 1 1 calc R U . . .
H26B H 0.9640 0.4499 0.8701 0.120 Uiso 1 1 calc R U . . .
H26C H 0.9716 0.4415 0.7197 0.120 Uiso 1 1 calc R U . . .
C27 C 0.3781(5) 0.39076(19) 0.6336(5) 0.0430(12) Uani 1 1 d . . . . .
H27A H 0.3241 0.4020 0.6858 0.052 Uiso 1 1 calc R U . . .
H27B H 0.4510 0.4079 0.6598 0.052 Uiso 1 1 calc R U . . .
C28 C 0.2979(5) 0.30864(18) 0.4151(6) 0.0418(11) Uani 1 1 d . . . . .
H28A H 0.3383 0.2928 0.3530 0.050 Uiso 1 1 calc R U . . .
H28B H 0.2205 0.2961 0.4036 0.050 Uiso 1 1 calc R U . . .

loop_
_atom_site_aniso_label
_atom_site_aniso_U_11
_atom_site_aniso_U_22
_atom_site_aniso_U_33
_atom_site_aniso_U_23
_atom_site_aniso_U_13
_atom_site_aniso_U_12
Rh1 0.04023(17) 0.03303(16) 0.03512(16) -0.00082(14) 0.01191(12) -0.00173(14)
Rh2 0.03505(15) 0.03551(16) 0.03182(15) -0.00154(13) 0.01128(11) 0.00036(14)
S1 0.0427(7) 0.0512(8) 0.0842(11) 0.0137(7) 0.0246(7) 0.0079(6)
S2 0.0425(6) 0.0536(7) 0.0589(8) 0.0070(6) 0.0236(6) -0.0008(5)
O1 0.095(4) 0.068(3) 0.123(5) -0.009(3) 0.069(4) 0.004(3)
O2 0.040(8) 0.083(13) 0.077(12) 0.006(10) 0.001(8) 0.002(8)
O3 0.064(3) 0.083(4) 0.052(3) 0.004(3) 0.029(3) 0.007(3)
O4 0.056(2) 0.075(3) 0.082(3) 0.004(3) 0.021(2) -0.016(2)
O5 0.051(10) 0.060(11) 0.063(12) 0.008(9) 0.044(9) 0.012(9)
O6 0.037(2) 0.068(4) 0.061(3) 0.015(3) 0.015(2) -0.004(2)
O7 0.064(3) 0.083(4) 0.118(5) -0.017(3) 0.025(3) -0.025(3)
O8 0.060(3) 0.101(4) 0.099(4) -0.020(3) 0.039(3) -0.021(3)
C1 0.062(3) 0.041(2) 0.046(3) 0.001(2) 0.024(2) -0.010(2)
C2 0.070(3) 0.041(3) 0.054(3) 0.006(2) 0.033(3) 0.002(2)
C3 0.058(3) 0.056(3) 0.052(3) 0.019(3) 0.013(2) -0.001(3)
C4 0.069(4) 0.049(3) 0.037(2) 0.005(2) 0.011(2) -0.004(3)
C5 0.071(3) 0.045(3) 0.038(2) -0.002(2) 0.024(2) -0.004(2)
C6 0.066(4) 0.053(3) 0.060(4) 0.007(3) 0.016(3) -0.023(3)
C7 0.126(7) 0.035(3) 0.098(5) -0.005(4) 0.063(5) -0.005(4)
C8 0.069(4) 0.090(6) 0.078(5) 0.035(4) 0.009(4) 0.018(4)
C9 0.112(6) 0.081(5) 0.042(3) -0.012(3) 0.008(3) -0.022(5)
C10 0.088(5) 0.070(4) 0.054(3) 0.002(3) 0.034(3) 0.018(4)
C11 0.071(4) 0.062(4) 0.074(4) 0.010(3) 0.031(3) -0.014(3)
C12 0.070(4) 0.065(4) 0.110(6) 0.009(4) 0.038(4) -0.018(3)
C13 0.082(6) 0.106(8) 0.172(11) -0.007(8) 0.010(6) -0.045(6)
C14 0.039(2) 0.050(3) 0.040(2) 0.003(2) 0.0114(18) 0.004(2)
C15 0.046(2) 0.045(3) 0.044(2) 0.002(2) 0.015(2) 0.012(2)
C16 0.042(2) 0.039(2) 0.057(3) 0.004(2) 0.007(2) 0.005(2)
C17 0.039(2) 0.057(3) 0.046(3) 0.007(2) 0.0072(19) 0.006(2)
C18 0.043(2) 0.050(3) 0.036(2) 0.0018(19) 0.0061(18) 0.006(2)
C19 0.043(3) 0.059(3) 0.058(3) 0.012(3) 0.014(2) 0.001(2)
C20 0.070(4) 0.067(4) 0.052(3) -0.008(3) 0.020(3) 0.025(3)
C21 0.072(5) 0.036(3) 0.096(5) 0.002(3) 0.006(4) -0.002(3)
C22 0.061(4) 0.085(5) 0.060(4) 0.031(3) 0.021(3) 0.011(3)
C23 0.073(4) 0.073(4) 0.046(3) -0.012(3) 0.002(3) -0.001(4)
C24 0.040(3) 0.070(4) 0.069(4) 0.007(3) 0.017(2) 0.004(3)
C25 0.048(3) 0.081(5) 0.082(4) 0.004(4) 0.034(3) 0.003(3)
C26 0.070(5) 0.103(7) 0.137(9) -0.022(6) 0.039(5) -0.021(5)
C27 0.059(3) 0.038(2) 0.035(2) -0.0054(17) 0.017(2) -0.004(2)
C28 0.049(3) 0.037(2) 0.038(3) 0.0010(18) 0.006(2) 0.003(2)

loop_
_atom_type_symbol
_atom_type_description
_atom_type_scat_dispersion_real
_atom_type_scat_dispersion_imag
_atom_type_scat_source
C C 0.0033 0.0016
;
International Tables for Crystallography
(Vol. C, Tables 4.2.6.8 and 6.1.1.4)
;
H H 0.0000 0.0000
;
International Tables for Crystallography
(Vol. C, Table 6.1.1.4)
;
Rh Rh -1.1178 0.9187
;
International Tables for Crystallography
(Vol. C, Tables 4.2.6.8 and 6.1.1.4)
;
S S 0.1246 0.1234
;
International Tables for Crystallography
(Vol. C, Tables 4.2.6.8 and 6.1.1.4)
;
O O 0.0106 0.0060
;
International Tables for Crystallography
(Vol. C, Tables 4.2.6.8 and 6.1.1.4)
;

loop_
_geom_angle_atom_site_label_1
_geom_angle_atom_site_label_2
_geom_angle_atom_site_label_3
_geom_angle
_geom_angle_site_symmetry_1
_geom_angle_site_symmetry_3
_geom_angle_publ_flag
C27 Rh1 C28 99.4(2) . . ?
C27 Rh1 C2 103.1(2) . . ?
C28 Rh1 C2 156.3(2) . . ?
C27 Rh1 C3 138.2(2) . . ?
C28 Rh1 C3 122.0(2) . . ?
C2 Rh1 C3 37.5(2) . . ?
C27 Rh1 C4 155.9(2) . . ?
C28 Rh1 C4 94.6(2) . . ?
C2 Rh1 C4 61.7(2) . . ?
C3 Rh1 C4 36.8(2) . . ?
C27 Rh1 C1 95.7(2) . . ?
C28 Rh1 C1 133.5(2) . . ?
C2 Rh1 C1 36.8(2) . . ?
C3 Rh1 C1 61.5(2) . . ?
C4 Rh1 C1 60.8(2) . . ?
C27 Rh1 S1 87.84(18) . . ?
C28 Rh1 S1 88.45(18) . . ?
C2 Rh1 S1 99.74(16) . . ?
C3 Rh1 S1 87.38(17) . . ?
C4 Rh1 S1 112.18(17) . . ?
C1 Rh1 S1 136.10(15) . . ?
C27 Rh1 C5 121.0(2) . . ?
C28 Rh1 C5 100.5(2) . . ?
C2 Rh1 C5 61.2(2) . . ?
C3 Rh1 C5 61.1(2) . . ?
C4 Rh1 C5 36.3(2) . . ?
C1 Rh1 C5 36.12(18) . . ?
S1 Rh1 C5 147.29(16) . . ?
C27 Rh1 Rh2 50.30(15) . . ?
C28 Rh1 Rh2 49.91(15) . . ?
C2 Rh1 Rh2 149.39(17) . . ?
C3 Rh1 Rh2 171.49(19) . . ?
C4 Rh1 Rh2 135.76(16) . . ?
C1 Rh1 Rh2 121.03(15) . . ?
S1 Rh1 Rh2 94.48(4) . . ?
C5 Rh1 Rh2 115.42(15) . . ?
C28 Rh2 C27 98.4(2) . . ?
C28 Rh2 C16 103.6(2) . . ?
C27 Rh2 C16 155.9(2) . . ?
C28 Rh2 C17 138.9(2) . . ?
C27 Rh2 C17 122.4(2) . . ?
C16 Rh2 C17 37.7(2) . . ?
C28 Rh2 C18 156.2(2) . . ?
C27 Rh2 C18 93.8(2) . . ?
C16 Rh2 C18 62.18(19) . . ?
C17 Rh2 C18 37.0(2) . . ?
C28 Rh2 C14 121.1(2) . . ?
C27 Rh2 C14 98.3(2) . . ?
C16 Rh2 C14 61.70(19) . . ?
C17 Rh2 C14 61.3(2) . . ?
C18 Rh2 C14 36.30(19) . . ?
C28 Rh2 C15 95.6(2) . . ?
C27 Rh2 C15 131.4(2) . . ?
C16 Rh2 C15 37.0(2) . . ?
C17 Rh2 C15 61.9(2) . . ?
C18 Rh2 C15 61.36(19) . . ?
C14 Rh2 C15 36.8(2) . . ?
C28 Rh2 S2 87.02(18) . . ?
C27 Rh2 S2 87.95(17) . . ?
C16 Rh2 S2 102.84(15) . . ?
C17 Rh2 S2 90.05(15) . . ?
C18 Rh2 S2 113.85(14) . . ?
C14 Rh2 S2 149.48(14) . . ?
C15 Rh2 S2 139.22(15) . . ?
C28 Rh2 Rh1 49.79(14) . . ?
C27 Rh2 Rh1 49.43(15) . . ?
C16 Rh2 Rh1 148.36(15) . . ?
C17 Rh2 Rh1 170.93(16) . . ?
C18 Rh2 Rh1 134.36(14) . . ?
C14 Rh2 Rh1 113.43(13) . . ?
C15 Rh2 Rh1 119.10(13) . . ?
S2 Rh2 Rh1 93.37(4) . . ?
O2 S1 O1 121.9(10) . . ?
O2 S1 O6 68.3(10) . . ?
O1 S1 O6 114.2(4) . . ?
O2 S1 O5 105.1(11) . . ?
O1 S1 O5 77.3(7) . . ?
O6 S1 O5 42.4(7) . . ?
O2 S1 Rh1 123.2(9) . . ?
O1 S1 Rh1 111.3(3) . . ?
O6 S1 Rh1 107.7(2) . . ?
O5 S1 Rh1 104.6(5) . . ?
O3 S2 O4 117.1(4) . . ?
O3 S2 O5 64.0(8) . . ?
O4 S2 O5 129.2(8) . . ?
O3 S2 O6 105.1(4) . . ?
O4 S2 O6 94.6(3) . . ?
O5 S2 O6 45.1(8) . . ?
O3 S2 Rh2 115.5(3) . . ?
O4 S2 Rh2 113.9(2) . . ?
O5 S2 Rh2 108.3(6) . . ?
O6 S2 Rh2 107.56(18) . . ?
S1 O2 O6 65.2(8) . . ?
S2 O3 O5 65.3(7) . . ?
O6 O5 O3 116.9(15) . . ?
O6 O5 S2 71.5(10) . . ?
O3 O5 S2 50.6(7) . . ?
O6 O5 S1 58.0(8) . . ?
O3 O5 S1 160.1(10) . . ?
S2 O5 S1 113.5(10) . . ?
O5 O6 S1 79.5(9) . . ?
O5 O6 O2 118.7(13) . . ?
S1 O6 O2 46.4(7) . . ?
O5 O6 S2 63.4(9) . . ?
S1 O6 S2 122.5(3) . . ?
O2 O6 S2 162.7(7) . . ?
C13 O7 C12 113.8(8) . . ?
C26 O8 C25 111.8(6) . . ?
C5 C1 C2 108.5(5) . . ?
C5 C1 C6 125.6(6) . . ?
C2 C1 C6 125.6(5) . . ?
C5 C1 Rh1 73.1(3) . . ?
C2 C1 Rh1 69.4(3) . . ?
C6 C1 Rh1 127.9(4) . . ?
C1 C2 C3 107.8(5) . . ?
C1 C2 C7 127.1(7) . . ?
C3 C2 C7 124.8(7) . . ?
C1 C2 Rh1 73.7(3) . . ?
C3 C2 Rh1 71.9(3) . . ?
C7 C2 Rh1 125.3(4) . . ?
C4 C3 C2 107.5(5) . . ?
C4 C3 C8 127.0(7) . . ?
C2 C3 C8 125.4(7) . . ?
C4 C3 Rh1 72.4(3) . . ?
C2 C3 Rh1 70.6(3) . . ?
C8 C3 Rh1 126.0(5) . . ?
C3 C4 C5 108.8(5) . . ?
C3 C4 C9 125.0(7) . . ?
C5 C4 C9 125.9(6) . . ?
C3 C4 Rh1 70.8(3) . . ?
C5 C4 Rh1 73.8(3) . . ?
C9 C4 Rh1 126.7(5) . . ?
C1 C5 C4 107.4(5) . . ?
C1 C5 C10 127.3(6) . . ?
C4 C5 C10 124.9(5) . . ?
C1 C5 Rh1 70.7(3) . . ?
C4 C5 Rh1 69.9(3) . . ?
C10 C5 Rh1 130.5(4) . . ?
C1 C6 C11 111.5(6) . . ?
C1 C6 H6A 109.3 . . ?
C11 C6 H6A 109.3 . . ?
C1 C6 H6B 109.3 . . ?
C11 C6 H6B 109.3 . . ?
H6A C6 H6B 108.0 . . ?
C2 C7 H7A 109.5 . . ?
C2 C7 H7B 109.5 . . ?
H7A C7 H7B 109.5 . . ?
C2 C7 H7C 109.5 . . ?
H7A C7 H7C 109.5 . . ?
H7B C7 H7C 109.5 . . ?
C3 C8 H8A 109.5 . . ?
C3 C8 H8B 109.5 . . ?
H8A C8 H8B 109.5 . . ?
C3 C8 H8C 109.5 . . ?
H8A C8 H8C 109.5 . . ?
H8B C8 H8C 109.5 . . ?
C4 C9 H9A 109.5 . . ?
C4 C9 H9B 109.5 . . ?
H9A C9 H9B 109.5 . . ?
C4 C9 H9C 109.5 . . ?
H9A C9 H9C 109.5 . . ?
H9B C9 H9C 109.5 . . ?
C5 C10 H10A 109.5 . . ?
C5 C10 H10B 109.5 . . ?
H10A C10 H10B 109.5 . . ?
C5 C10 H10C 109.5 . . ?
H10A C10 H10C 109.5 . . ?
H10B C10 H10C 109.5 . . ?
C12 C11 C6 112.8(6) . . ?
C12 C11 H11A 109.0 . . ?
C6 C11 H11A 109.0 . . ?
C12 C11 H11B 109.0 . . ?
C6 C11 H11B 109.0 . . ?
H11A C11 H11B 107.8 . . ?
O7 C12 C11 109.2(6) . . ?
O7 C12 H12A 109.8 . . ?
C11 C12 H12A 109.8 . . ?
O7 C12 H12B 109.8 . . ?
C11 C12 H12B 109.8 . . ?
H12A C12 H12B 108.3 . . ?
O7 C13 H13A 109.5 . . ?
O7 C13 H13B 109.5 . . ?
H13A C13 H13B 109.5 . . ?
O7 C13 H13C 109.5 . . ?
H13A C13 H13C 109.5 . . ?
H13B C13 H13C 109.5 . . ?
C18 C14 C15 108.7(5) . . ?
C18 C14 C19 125.8(5) . . ?
C15 C14 C19 124.9(5) . . ?
C18 C14 Rh2 71.2(3) . . ?
C15 C14 Rh2 71.8(3) . . ?
C19 C14 Rh2 129.8(4) . . ?
C16 C15 C14 107.2(4) . . ?
C16 C15 C20 125.5(6) . . ?
C14 C15 C20 127.2(5) . . ?
C16 C15 Rh2 69.3(3) . . ?
C14 C15 Rh2 71.4(3) . . ?
C20 C15 Rh2 127.3(4) . . ?
C15 C16 C17 108.1(5) . . ?
C15 C16 C21 127.3(6) . . ?
C17 C16 C21 123.9(6) . . ?
C15 C16 Rh2 73.7(3) . . ?
C17 C16 Rh2 71.7(3) . . ?
C21 C16 Rh2 127.8(4) . . ?
C18 C17 C16 107.5(5) . . ?
C18 C17 C22 125.0(6) . . ?
C16 C17 C22 127.3(6) . . ?
C18 C17 Rh2 72.3(3) . . ?
C16 C17 Rh2 70.6(3) . . ?
C22 C17 Rh2 126.4(4) . . ?
C14 C18 C17 108.4(5) . . ?
C14 C18 C23 126.9(6) . . ?
C17 C18 C23 124.6(5) . . ?
C14 C18 Rh2 72.5(3) . . ?
C17 C18 Rh2 70.7(3) . . ?
C23 C18 Rh2 126.2(4) . . ?
C14 C19 C24 110.3(5) . . ?
C14 C19 H19A 109.6 . . ?
C24 C19 H19A 109.6 . . ?
C14 C19 H19B 109.6 . . ?
C24 C19 H19B 109.6 . . ?
H19A C19 H19B 108.1 . . ?
C15 C20 H20A 109.5 . . ?
C15 C20 H20B 109.5 . . ?
H20A C20 H20B 109.5 . . ?
C15 C20 H20C 109.5 . . ?
H20A C20 H20C 109.5 . . ?
H20B C20 H20C 109.5 . . ?
C16 C21 H21A 109.5 . . ?
C16 C21 H21B 109.5 . . ?
H21A C21 H21B 109.5 . . ?
C16 C21 H21C 109.5 . . ?
H21A C21 H21C 109.5 . . ?
H21B C21 H21C 109.5 . . ?
C17 C22 H22A 109.5 . . ?
C17 C22 H22B 109.5 . . ?
H22A C22 H22B 109.5 . . ?
C17 C22 H22C 109.5 . . ?
H22A C22 H22C 109.5 . . ?
H22B C22 H22C 109.5 . . ?
C18 C23 H23A 109.5 . . ?
C18 C23 H23B 109.5 . . ?
H23A C23 H23B 109.5 . . ?
C18 C23 H23C 109.5 . . ?
H23A C23 H23C 109.5 . . ?
H23B C23 H23C 109.5 . . ?
C25 C24 C19 113.3(6) . . ?
C25 C24 H24A 108.9 . . ?
C19 C24 H24A 108.9 . . ?
C25 C24 H24B 108.9 . . ?
C19 C24 H24B 108.9 . . ?
H24A C24 H24B 107.7 . . ?
O8 C25 C24 107.7(5) . . ?
O8 C25 H25A 110.2 . . ?
C24 C25 H25A 110.2 . . ?
O8 C25 H25B 110.2 . . ?
C24 C25 H25B 110.2 . . ?
H25A C25 H25B 108.5 . . ?
O8 C26 H26A 109.5 . . ?
O8 C26 H26B 109.5 . . ?
H26A C26 H26B 109.5 . . ?
O8 C26 H26C 109.5 . . ?
H26A C26 H26C 109.5 . . ?
H26B C26 H26C 109.5 . . ?
Rh1 C27 Rh2 80.28(18) . . ?
Rh1 C27 H27A 115.2 . . ?
Rh2 C27 H27A 115.2 . . ?
Rh1 C27 H27B 115.2 . . ?
Rh2 C27 H27B 115.2 . . ?
H27A C27 H27B 112.3 . . ?
Rh1 C28 Rh2 80.31(19) . . ?
Rh1 C28 H28A 115.2 . . ?
Rh2 C28 H28A 115.2 . . ?
Rh1 C28 H28B 115.2 . . ?
Rh2 C28 H28B 115.2 . . ?
H28A C28 H28B 112.2 . . ?

loop_
_geom_bond_atom_site_label_1
_geom_bond_atom_site_label_2
_geom_bond_distance
_geom_bond_site_symmetry_2
_geom_bond_publ_flag
Rh1 C27 2.027(5) . ?
Rh1 C28 2.038(5) . ?
Rh1 C2 2.227(5) . ?
Rh1 C3 2.243(6) . ?
Rh1 C4 2.264(5) . ?
Rh1 C1 2.283(5) . ?
Rh1 S1 2.2863(14) . ?
Rh1 C5 2.315(5) . ?
Rh1 Rh2 2.6302(5) . ?
Rh2 C28 2.041(5) . ?
Rh2 C27 2.053(5) . ?
Rh2 C16 2.221(5) . ?
Rh2 C17 2.236(5) . ?
Rh2 C18 2.257(5) . ?
Rh2 C14 2.274(5) . ?
Rh2 C15 2.279(5) . ?
Rh2 S2 2.2841(13) . ?
S1 O2 1.297(18) . ?
S1 O1 1.447(6) . ?
S1 O6 1.626(6) . ?
S1 O5 1.88(2) . ?
S2 O3 1.388(6) . ?
S2 O4 1.423(5) . ?
S2 O5 1.631(19) . ?
S2 O6 1.731(6) . ?
O2 O6 1.66(2) . ?
O3 O5 1.61(2) . ?
O5 O6 1.29(2) . ?
O7 C13 1.400(11) . ?
O7 C12 1.412(11) . ?
O8 C26 1.391(10) . ?
O8 C25 1.413(9) . ?
C1 C5 1.426(7) . ?
C1 C2 1.426(8) . ?
C1 C6 1.493(9) . ?
C2 C3 1.436(10) . ?
C2 C7 1.495(9) . ?
C3 C4 1.421(9) . ?
C3 C8 1.492(10) . ?
C4 C5 1.429(9) . ?
C4 C9 1.491(9) . ?
C5 C10 1.493(9) . ?
C6 C11 1.524(8) . ?
C6 H6A 0.9700 . ?
C6 H6B 0.9700 . ?
C7 H7A 0.9600 . ?
C7 H7B 0.9600 . ?
C7 H7C 0.9600 . ?
C8 H8A 0.9600 . ?
C8 H8B 0.9600 . ?
C8 H8C 0.9600 . ?
C9 H9A 0.9600 . ?
C9 H9B 0.9600 . ?
C9 H9C 0.9600 . ?
C10 H10A 0.9600 . ?
C10 H10B 0.9600 . ?
C10 H10C 0.9600 . ?
C11 C12 1.494(11) . ?
C11 H11A 0.9700 . ?
C11 H11B 0.9700 . ?
C12 H12A 0.9700 . ?
C12 H12B 0.9700 . ?
C13 H13A 0.9600 . ?
C13 H13B 0.9600 . ?
C13 H13C 0.9600 . ?
C14 C18 1.411(7) . ?
C14 C15 1.436(8) . ?
C14 C19 1.485(8) . ?
C15 C16 1.429(8) . ?
C15 C20 1.493(8) . ?
C16 C17 1.440(8) . ?
C16 C21 1.482(8) . ?
C17 C18 1.426(8) . ?
C17 C22 1.496(8) . ?
C18 C23 1.501(8) . ?
C19 C24 1.547(8) . ?
C19 H19A 0.9700 . ?
C19 H19B 0.9700 . ?
C20 H20A 0.9600 . ?
C20 H20B 0.9600 . ?
C20 H20C 0.9600 . ?
C21 H21A 0.9600 . ?
C21 H21B 0.9600 . ?
C21 H21C 0.9600 . ?
C22 H22A 0.9600 . ?
C22 H22B 0.9600 . ?
C22 H22C 0.9600 . ?
C23 H23A 0.9600 . ?
C23 H23B 0.9600 . ?
C23 H23C 0.9600 . ?
C24 C25 1.500(9) . ?
C24 H24A 0.9700 . ?
C24 H24B 0.9700 . ?
C25 H25A 0.9700 . ?
C25 H25B 0.9700 . ?
C26 H26A 0.9600 . ?
C26 H26B 0.9600 . ?
C26 H26C 0.9600 . ?
C27 H27A 0.9700 . ?
C27 H27B 0.9700 . ?
C28 H28A 0.9700 . ?
C28 H28B 0.9700 . ?

loop_
_geom_torsion_atom_site_label_1
_geom_torsion_atom_site_label_2
_geom_torsion_atom_site_label_3
_geom_torsion_atom_site_label_4
_geom_torsion
_geom_torsion_site_symmetry_1
_geom_torsion_site_symmetry_2
_geom_torsion_site_symmetry_3
_geom_torsion_site_symmetry_4
_geom_torsion_publ_flag
O1 S1 O2 O6 -105.8(8) . . . . ?
O5 S1 O2 O6 -21.7(8) . . . . ?
Rh1 S1 O2 O6 97.5(7) . . . . ?
O4 S2 O3 O5 -122.7(8) . . . . ?
O6 S2 O3 O5 -19.4(8) . . . . ?
Rh2 S2 O3 O5 98.9(8) . . . . ?
S2 O3 O5 O6 28.7(9) . . . . ?
S2 O3 O5 S1 -41(4) . . . . ?
O3 S2 O5 O6 -153.2(9) . . . . ?
O4 S2 O5 O6 -48.3(10) . . . . ?
Rh2 S2 O5 O6 96.8(7) . . . . ?
O4 S2 O5 O3 104.9(8) . . . . ?
O6 S2 O5 O3 153.2(9) . . . . ?
Rh2 S2 O5 O3 -110.0(4) . . . . ?
O3 S2 O5 S1 165.8(14) . . . . ?
O4 S2 O5 S1 -89.3(10) . . . . ?
O6 S2 O5 S1 -41.1(8) . . . . ?
Rh2 S2 O5 S1 55.8(12) . . . . ?
O2 S1 O5 O6 30.6(12) . . . . ?
O1 S1 O5 O6 150.5(8) . . . . ?
Rh1 S1 O5 O6 -100.4(6) . . . . ?
O2 S1 O5 O3 112(4) . . . . ?
O1 S1 O5 O3 -128(4) . . . . ?
O6 S1 O5 O3 81(4) . . . . ?
Rh1 S1 O5 O3 -19(5) . . . . ?
O2 S1 O5 S2 77.8(15) . . . . ?
O1 S1 O5 S2 -162.2(12) . . . . ?
O6 S1 O5 S2 47.2(9) . . . . ?
Rh1 S1 O5 S2 -53.2(12) . . . . ?
O3 O5 O6 S1 -157.8(11) . . . . ?
S2 O5 O6 S1 -134.8(5) . . . . ?
O3 O5 O6 O2 176.3(10) . . . . ?
S2 O5 O6 O2 -160.6(8) . . . . ?
S1 O5 O6 O2 -25.9(9) . . . . ?
O3 O5 O6 S2 -23.0(7) . . . . ?
S1 O5 O6 S2 134.8(5) . . . . ?
O2 S1 O6 O5 -148.1(13) . . . . ?
O1 S1 O6 O5 -31.7(9) . . . . ?
Rh1 S1 O6 O5 92.5(8) . . . . ?
O1 S1 O6 O2 116.4(11) . . . . ?
O5 S1 O6 O2 148.1(13) . . . . ?
Rh1 S1 O6 O2 -119.4(10) . . . . ?
O2 S1 O6 S2 163.0(11) . . . . ?
O1 S1 O6 S2 -80.6(5) . . . . ?
O5 S1 O6 S2 -48.8(8) . . . . ?
Rh1 S1 O6 S2 43.6(5) . . . . ?
S1 O2 O6 O5 36.3(13) . . . . ?
S1 O2 O6 S2 -56(3) . . . . ?
O3 S2 O6 O5 24.9(9) . . . . ?
O4 S2 O6 O5 144.5(9) . . . . ?
Rh2 S2 O6 O5 -98.6(8) . . . . ?
O3 S2 O6 S1 80.8(5) . . . . ?
O4 S2 O6 S1 -159.6(5) . . . . ?
O5 S2 O6 S1 55.9(9) . . . . ?
Rh2 S2 O6 S1 -42.7(5) . . . . ?
O3 S2 O6 O2 126(3) . . . . ?
O4 S2 O6 O2 -114(3) . . . . ?
O5 S2 O6 O2 101(3) . . . . ?
Rh2 S2 O6 O2 3(3) . . . . ?
C5 C1 C2 C3 -1.1(6) . . . . ?
C6 C1 C2 C3 173.1(5) . . . . ?
Rh1 C1 C2 C3 -64.3(4) . . . . ?
C5 C1 C2 C7 -174.6(6) . . . . ?
C6 C1 C2 C7 -0.4(9) . . . . ?
Rh1 C1 C2 C7 122.2(6) . . . . ?
C5 C1 C2 Rh1 63.1(4) . . . . ?
C6 C1 C2 Rh1 -122.6(5) . . . . ?
C1 C2 C3 C4 2.0(6) . . . . ?
C7 C2 C3 C4 175.7(6) . . . . ?
Rh1 C2 C3 C4 -63.5(4) . . . . ?
C1 C2 C3 C8 -173.6(6) . . . . ?
C7 C2 C3 C8 0.1(10) . . . . ?
Rh1 C2 C3 C8 120.9(6) . . . . ?
C1 C2 C3 Rh1 65.5(4) . . . . ?
C7 C2 C3 Rh1 -120.8(6) . . . . ?
C2 C3 C4 C5 -2.1(6) . . . . ?
C8 C3 C4 C5 173.4(6) . . . . ?
Rh1 C3 C4 C5 -64.4(4) . . . . ?
C2 C3 C4 C9 -175.7(6) . . . . ?
C8 C3 C4 C9 -0.3(10) . . . . ?
Rh1 C3 C4 C9 121.9(6) . . . . ?
C2 C3 C4 Rh1 62.4(4) . . . . ?
C8 C3 C4 Rh1 -122.2(6) . . . . ?
C2 C1 C5 C4 -0.1(6) . . . . ?
C6 C1 C5 C4 -174.4(5) . . . . ?
Rh1 C1 C5 C4 60.6(4) . . . . ?
C2 C1 C5 C10 172.4(6) . . . . ?
C6 C1 C5 C10 -1.8(9) . . . . ?
Rh1 C1 C5 C10 -126.8(6) . . . . ?
C2 C1 C5 Rh1 -60.8(3) . . . . ?
C6 C1 C5 Rh1 125.0(5) . . . . ?
C3 C4 C5 C1 1.4(6) . . . . ?
C9 C4 C5 C1 175.0(6) . . . . ?
Rh1 C4 C5 C1 -61.2(4) . . . . ?
C3 C4 C5 C10 -171.4(6) . . . . ?
C9 C4 C5 C10 2.2(10) . . . . ?
Rh1 C4 C5 C10 126.0(6) . . . . ?
C3 C4 C5 Rh1 62.5(4) . . . . ?
C9 C4 C5 Rh1 -123.9(6) . . . . ?
C5 C1 C6 C11 89.8(8) . . . . ?
C2 C1 C6 C11 -83.4(8) . . . . ?
Rh1 C1 C6 C11 -174.0(5) . . . . ?
C1 C6 C11 C12 -175.9(6) . . . . ?
C13 O7 C12 C11 177.3(8) . . . . ?
C6 C11 C12 O7 -62.8(9) . . . . ?
C18 C14 C15 C16 1.6(6) . . . . ?
C19 C14 C15 C16 173.4(5) . . . . ?
Rh2 C14 C15 C16 -60.4(3) . . . . ?
C18 C14 C15 C20 -174.8(5) . . . . ?
C19 C14 C15 C20 -3.0(9) . . . . ?
Rh2 C14 C15 C20 123.3(6) . . . . ?
C18 C14 C15 Rh2 61.9(4) . . . . ?
C19 C14 C15 Rh2 -126.3(5) . . . . ?
C14 C15 C16 C17 -2.2(6) . . . . ?
C20 C15 C16 C17 174.3(5) . . . . ?
Rh2 C15 C16 C17 -64.0(4) . . . . ?
C14 C15 C16 C21 -172.8(6) . . . . ?
C20 C15 C16 C21 3.6(9) . . . . ?
Rh2 C15 C16 C21 125.4(6) . . . . ?
C14 C15 C16 Rh2 61.8(3) . . . . ?
C20 C15 C16 Rh2 -121.8(5) . . . . ?
C15 C16 C17 C18 2.0(6) . . . . ?
C21 C16 C17 C18 173.0(5) . . . . ?
Rh2 C16 C17 C18 -63.2(4) . . . . ?
C15 C16 C17 C22 -173.2(5) . . . . ?
C21 C16 C17 C22 -2.2(9) . . . . ?
Rh2 C16 C17 C22 121.5(6) . . . . ?
C15 C16 C17 Rh2 65.3(3) . . . . ?
C21 C16 C17 Rh2 -123.7(6) . . . . ?
C15 C14 C18 C17 -0.3(6) . . . . ?
C19 C14 C18 C17 -172.0(5) . . . . ?
Rh2 C14 C18 C17 62.0(4) . . . . ?
C15 C14 C18 C23 175.1(5) . . . . ?
C19 C14 C18 C23 3.4(9) . . . . ?
Rh2 C14 C18 C23 -122.5(6) . . . . ?
C15 C14 C18 Rh2 -62.3(4) . . . . ?
C19 C14 C18 Rh2 125.9(5) . . . . ?
C16 C17 C18 C14 -1.1(6) . . . . ?
C22 C17 C18 C14 174.3(5) . . . . ?
Rh2 C17 C18 C14 -63.2(4) . . . . ?
C16 C17 C18 C23 -176.6(5) . . . . ?
C22 C17 C18 C23 -1.3(9) . . . . ?
Rh2 C17 C18 C23 121.2(6) . . . . ?
C16 C17 C18 Rh2 62.1(4) . . . . ?
C22 C17 C18 Rh2 -122.5(6) . . . . ?
C18 C14 C19 C24 85.4(7) . . . . ?
C15 C14 C19 C24 -85.0(7) . . . . ?
Rh2 C14 C19 C24 -179.9(4) . . . . ?
C14 C19 C24 C25 -168.1(6) . . . . ?
C26 O8 C25 C24 173.4(8) . . . . ?
C19 C24 C25 O8 69.1(8) . . . . ?
